data_7024283
loop_
_publ_author_name
'Jones, Matthew B.'
'Newell, Brian S.'
'Hoffert, Wesley A.'
'Hardcastle, Kenneth I.'
'Shores, Matthew P.'
'MacBeth, Cora E.'

_publ_section_title
;
 Chelating tris(amidate) ligands: versatile scaffolds for nickel(II).
;
_journal_issue 2
_journal_name_full 'Dalton transactions (Cambridge, England : 2003)'
_journal_page_first 401
_journal_page_last 410
_journal_paper_doi 10.1039/b914301g
_journal_volume 39
_journal_year 2010
_chemical_formula_moiety 'C62.40 H72 N5 Ni O4.60 P'
_chemical_formula_sum 'C62.4 H72 N5 Ni O4.6 P'
_chemical_formula_weight 1055.33
_chemical_name_systematic
;
?
;
_space_group_IT_number 2
_symmetry_cell_setting triclinic
_symmetry_space_group_name_Hall '-P 1'
_symmetry_space_group_name_H-M 'P -1'
_atom_sites_solution_hydrogens geom
_atom_sites_solution_primary direct
_atom_sites_solution_secondary difmap
_audit_creation_method SHELXL-97
_cell_angle_alpha 64.786(3)
_cell_angle_beta 72.689(3)
_cell_angle_gamma 77.867(3)
_cell_formula_units_Z 2
_cell_length_a 14.4575(8)
_cell_length_b 15.1016(8)
_cell_length_c 15.4786(8)
_cell_measurement_reflns_used 9939
_cell_measurement_temperature 173(2)
_cell_measurement_theta_max 26.18
_cell_measurement_theta_min 2.21
_cell_volume 2905.3(3)
_computing_cell_refinement 'Bruker SMART'
_computing_data_collection 'Bruker SMART'
_computing_data_reduction 'Bruker SAINT'
_computing_molecular_graphics 'Bruker SHELXTL'
_computing_publication_material 'Bruker SHELXTL'
_computing_structure_refinement 'SHELXL-97 (Sheldrick, 2008)'
_computing_structure_solution 'SHELXS-97 (Sheldrick, 2008)'
_diffrn_ambient_temperature 173(2)
_diffrn_measured_fraction_theta_full 0.988
_diffrn_measured_fraction_theta_max 0.988
_diffrn_measurement_device_type 'CCD area detector'
_diffrn_measurement_method 'phi and omega scans'
_diffrn_radiation_monochromator graphite
_diffrn_radiation_source 'fine-focus sealed tube'
_diffrn_radiation_type MoK\a
_diffrn_radiation_wavelength 0.71073
_diffrn_reflns_av_R_equivalents 0.0581
_diffrn_reflns_av_sigmaI/netI 0.0565
_diffrn_reflns_limit_h_max 17
_diffrn_reflns_limit_h_min -18
_diffrn_reflns_limit_k_max 18
_diffrn_reflns_limit_k_min -18
_diffrn_reflns_limit_l_max 19
_diffrn_reflns_limit_l_min -19
_diffrn_reflns_number 42454
_diffrn_reflns_theta_full 26.37
_diffrn_reflns_theta_max 26.37
_diffrn_reflns_theta_min 1.48
_exptl_absorpt_coefficient_mu 0.412
_exptl_absorpt_correction_T_max 0.9295
_exptl_absorpt_correction_T_min 0.8142
_exptl_absorpt_correction_type multi-scan
_exptl_absorpt_process_details SADABS
_exptl_crystal_colour red
_exptl_crystal_density_diffrn 1.206
_exptl_crystal_density_method 'not measured'
_exptl_crystal_description block
_exptl_crystal_F_000 1122
_exptl_crystal_size_max 0.52
_exptl_crystal_size_mid 0.40
_exptl_crystal_size_min 0.18
_refine_diff_density_max 1.144
_refine_diff_density_min -0.606
_refine_diff_density_rms 0.075
_refine_ls_extinction_method none
_refine_ls_goodness_of_fit_ref 1.041
_refine_ls_hydrogen_treatment constr
_refine_ls_matrix_type full
_refine_ls_number_parameters 683
_refine_ls_number_reflns 11735
_refine_ls_number_restraints 6
_refine_ls_restrained_S_all 1.046
_refine_ls_R_factor_all 0.0745
_refine_ls_R_factor_gt 0.0505
_refine_ls_shift/su_max 0.001
_refine_ls_shift/su_mean 0.000
_refine_ls_structure_factor_coef Fsqd
_refine_ls_weighting_details 'calc w=1/[\s^2^(Fo^2^)+(0.0800P)^2^+2.5000P] where P=(Fo^2^+2Fc^2^)/3'
_refine_ls_weighting_scheme calc
_refine_ls_wR_factor_gt 0.1414
_refine_ls_wR_factor_ref 0.1633
_reflns_number_gt 8875
_reflns_number_total 11735
_reflns_threshold_expression >2sigma(I)
_cod_data_source_file b914301g.txt
_cod_data_source_block laa_02_077N
_cod_depositor_comments
;
The following automatic conversions were performed:

'_symmetry_cell_setting' value 'Triclinic' changed to 'triclinic'
according to /home/saulius/struct/CIF-dictionaries/cif_core.dic
dictionary named 'cif_core.dic' version 2.4.2 from 2011-04-26.

Automatic conversion script
Id: cif_fix_values 1891 2012-01-12 08:04:46Z andrius 
;
_cod_original_sg_symbol_H-M P-1
_cod_original_formula_sum 'C62.40 H72 N5 Ni O4.60 P'
_cod_database_code 7024283

loop_
_symmetry_equiv_pos_as_xyz
'x, y, z'
'-x, -y, -z'

loop_
_atom_site_label
_atom_site_type_symbol
_atom_site_fract_x
_atom_site_fract_y
_atom_site_fract_z
_atom_site_U_iso_or_equiv
_atom_site_adp_type
_atom_site_occupancy
_atom_site_symmetry_multiplicity
_atom_site_calc_flag
_atom_site_refinement_flags
_atom_site_disorder_assembly
_atom_site_disorder_group
C1 C 0.58625(18) 0.9634(2) 0.8018(2) 0.0266(6) Uani 1 1 d . . .
C2 C 0.51854(19) 0.9670(2) 0.8858(2) 0.0319(6) Uani 1 1 d . . .
H2 H 0.5182 0.9135 0.9474 0.038 Uiso 1 1 calc R . .
C3 C 0.45132(19) 1.0488(2) 0.8796(2) 0.0347(7) Uani 1 1 d . . .
H3 H 0.4051 1.0522 0.9367 0.042 Uiso 1 1 calc R . .
C4 C 0.45267(19) 1.1250(2) 0.7894(2) 0.0352(7) Uani 1 1 d . . .
H4 H 0.4070 1.1812 0.7849 0.042 Uiso 1 1 calc R . .
C5 C 0.5190(2) 1.1214(2) 0.7052(2) 0.0336(6) Uani 1 1 d . . .
H5 H 0.5182 1.1751 0.6440 0.040 Uiso 1 1 calc R . .
C6 C 0.58786(18) 1.0393(2) 0.7089(2) 0.0282(6) Uani 1 1 d . . .
C7 C 0.6500(2) 1.0772(2) 0.5360(2) 0.0391(7) Uani 1 1 d . . .
C8 C 0.7039(2) 1.0330(2) 0.4586(2) 0.0373(7) Uani 1 1 d . . .
C9 C 0.6252(3) 1.0254(3) 0.4143(3) 0.0611(11) Uani 1 1 d . . .
H9A H 0.6561 1.0033 0.3604 0.092 Uiso 1 1 d R . .
H9B H 0.5892 1.0901 0.3892 0.092 Uiso 1 1 d R . .
H9C H 0.5803 0.9782 0.4650 0.092 Uiso 1 1 d R . .
C10 C 0.7763(3) 1.1039(3) 0.3784(3) 0.0625(11) Uani 1 1 d . . .
H10A H 0.8295 1.1044 0.4054 0.094 Uiso 1 1 d R . .
H10B H 0.7428 1.1703 0.3551 0.094 Uiso 1 1 d R . .
H10C H 0.8028 1.0825 0.3236 0.094 Uiso 1 1 d R . .
C11 C 0.7571(2) 0.9316(2) 0.4981(2) 0.0399(7) Uani 1 1 d . . .
H11A H 0.7819 0.9064 0.4459 0.060 Uiso 1 1 d R . .
H11B H 0.7122 0.8871 0.5528 0.060 Uiso 1 1 d R . .
H11C H 0.8117 0.9356 0.5212 0.060 Uiso 1 1 d R . .
C12 C 0.70580(18) 0.8559(2) 0.88830(19) 0.0265(6) Uani 1 1 d . . .
C13 C 0.67860(19) 0.7811(2) 0.9789(2) 0.0295(6) Uani 1 1 d . . .
H13 H 0.6310 0.7404 0.9896 0.035 Uiso 1 1 calc R . .
C14 C 0.7209(2) 0.7656(2) 1.0543(2) 0.0322(6) Uani 1 1 d . . .
H14 H 0.7043 0.7131 1.1163 0.039 Uiso 1 1 calc R . .
C15 C 0.7876(2) 0.8280(2) 1.0373(2) 0.0337(6) Uani 1 1 d . . .
H15 H 0.8158 0.8186 1.0891 0.040 Uiso 1 1 calc R . .
C16 C 0.81448(19) 0.9036(2) 0.9472(2) 0.0316(6) Uani 1 1 d . . .
H16 H 0.8594 0.9461 0.9384 0.038 Uiso 1 1 calc R . .
C17 C 0.77583(18) 0.9183(2) 0.86791(19) 0.0263(6) Uani 1 1 d . . .
C18 C 0.85485(18) 1.0593(2) 0.7449(2) 0.0281(6) Uani 1 1 d . . .
C19 C 0.89473(19) 1.1189(2) 0.6346(2) 0.0316(6) Uani 1 1 d . . .
C20 C 0.8183(3) 1.2037(3) 0.6002(3) 0.0630(11) Uani 1 1 d . . .
H20A H 0.8062 1.2445 0.6383 0.095 Uiso 1 1 d R . .
H20B H 0.7578 1.1775 0.6100 0.095 Uiso 1 1 d R . .
H20C H 0.8418 1.2437 0.5304 0.095 Uiso 1 1 d R . .
C21 C 0.9184(3) 1.0594(2) 0.5724(2) 0.0471(8) Uani 1 1 d . . .
H21A H 0.9570 1.0965 0.5070 0.071 Uiso 1 1 d R . .
H21B H 0.8580 1.0456 0.5662 0.071 Uiso 1 1 d R . .
H21C H 0.9559 0.9973 0.6033 0.071 Uiso 1 1 d R . .
C22 C 0.9883(3) 1.1589(4) 0.6223(3) 0.0727(13) Uani 1 1 d . . .
H22A H 1.0378 1.1041 0.6427 0.109 Uiso 1 1 d R . .
H22B H 0.9756 1.1973 0.6628 0.109 Uiso 1 1 d R . .
H22C H 1.0117 1.2011 0.5531 0.109 Uiso 1 1 d R . .
C23 C 0.63121(19) 0.7962(2) 0.79891(19) 0.0281(6) Uani 1 1 d . . .
C24 C 0.5412(2) 0.8054(2) 0.7790(2) 0.0376(7) Uani 1 1 d . . .
H24 H 0.4975 0.8624 0.7773 0.045 Uiso 1 1 calc R . .
C25 C 0.5142(2) 0.7328(3) 0.7617(3) 0.0468(8) Uani 1 1 d . . .
H25 H 0.4530 0.7407 0.7470 0.056 Uiso 1 1 calc R . .
C26 C 0.5763(3) 0.6494(3) 0.7660(3) 0.0473(8) Uani 1 1 d . . .
H26 H 0.5578 0.5987 0.7554 0.057 Uiso 1 1 calc R . .
C27 C 0.6660(2) 0.6398(2) 0.7857(2) 0.0394(7) Uani 1 1 d . . .
H27 H 0.7079 0.5814 0.7893 0.047 Uiso 1 1 calc R . .
C28 C 0.69740(19) 0.7127(2) 0.80036(19) 0.0294(6) Uani 1 1 d . . .
C29 C 0.86093(19) 0.7426(2) 0.76645(19) 0.0284(6) Uani 1 1 d . . .
C30 C 0.96205(19) 0.7058(2) 0.7883(2) 0.0325(6) Uani 1 1 d . . .
C31 C 1.0032(2) 0.7889(3) 0.7930(3) 0.0539(9) Uani 1 1 d . . .
H31A H 0.9620 0.8056 0.8480 0.081 Uiso 1 1 d R . .
H31B H 1.0042 0.8468 0.7315 0.081 Uiso 1 1 d R . .
H31C H 1.0695 0.7673 0.8026 0.081 Uiso 1 1 d R . .
C32 C 0.9594(2) 0.6178(3) 0.8850(2) 0.0459(8) Uani 1 1 d . . .
H32A H 0.9176 0.6360 0.9388 0.069 Uiso 1 1 d R . .
H32B H 1.0254 0.5966 0.8956 0.069 Uiso 1 1 d R . .
H32C H 0.9335 0.5638 0.8831 0.069 Uiso 1 1 d R . .
C33 C 1.0276(3) 0.6782(3) 0.7040(3) 0.0579(10) Uani 1 1 d . . .
H33A H 1.0937 0.6572 0.7145 0.087 Uiso 1 1 d R . .
H33B H 1.0292 0.7353 0.6417 0.087 Uiso 1 1 d R . .
H33C H 1.0020 0.6242 0.7017 0.087 Uiso 1 1 d R . .
C34 C 0.76759(18) 0.3509(2) 1.0442(2) 0.0285(6) Uani 1 1 d . . .
C35 C 0.7440(2) 0.3092(2) 1.1464(2) 0.0332(6) Uani 1 1 d . . .
H35 H 0.7454 0.2399 1.1803 0.040 Uiso 1 1 calc R . .
C36 C 0.7183(2) 0.3696(2) 1.1986(2) 0.0398(7) Uani 1 1 d . . .
H36 H 0.7020 0.3413 1.2684 0.048 Uiso 1 1 calc R . .
C37 C 0.7163(2) 0.4705(2) 1.1497(2) 0.0406(7) Uani 1 1 d . . .
H37 H 0.6986 0.5114 1.1859 0.049 Uiso 1 1 calc R . .
C38 C 0.7400(2) 0.5120(2) 1.0478(2) 0.0374(7) Uani 1 1 d . . .
H38 H 0.7383 0.5815 1.0143 0.045 Uiso 1 1 calc R . .
C39 C 0.7661(2) 0.4531(2) 0.9954(2) 0.0344(6) Uani 1 1 d . . .
H39 H 0.7833 0.4819 0.9256 0.041 Uiso 1 1 calc R . .
C40 C 0.91210(19) 0.3126(2) 0.8854(2) 0.0317(6) Uani 1 1 d . . .
C41 C 0.9756(2) 0.3546(2) 0.9057(2) 0.0368(7) Uani 1 1 d . . .
H41 H 0.9582 0.3657 0.9647 0.044 Uiso 1 1 calc R . .
C42 C 1.0640(2) 0.3804(2) 0.8402(3) 0.0442(8) Uani 1 1 d . . .
H42 H 1.1067 0.4098 0.8542 0.053 Uiso 1 1 calc R . .
C43 C 1.0900(2) 0.3638(3) 0.7557(3) 0.0508(9) Uani 1 1 d . . .
H43 H 1.1501 0.3829 0.7103 0.061 Uiso 1 1 calc R . .
C44 C 1.0292(3) 0.3194(3) 0.7365(3) 0.0626(11) Uani 1 1 d . . .
H44 H 1.0484 0.3063 0.6785 0.075 Uiso 1 1 calc R . .
C45 C 0.9394(3) 0.2935(3) 0.8014(3) 0.0520(9) Uani 1 1 d . . .
H45 H 0.8975 0.2629 0.7877 0.062 Uiso 1 1 calc R . .
C46 C 0.81839(19) 0.1488(2) 1.0528(2) 0.0296(6) Uani 1 1 d . . .
C47 C 0.9115(2) 0.1062(2) 1.0644(2) 0.0391(7) Uani 1 1 d . . .
H47 H 0.9658 0.1435 1.0288 0.047 Uiso 1 1 calc R . .
C48 C 0.9246(2) 0.0091(2) 1.1282(3) 0.0467(8) Uani 1 1 d . . .
H48 H 0.9880 -0.0204 1.1360 0.056 Uiso 1 1 calc R . .
C49 C 0.8454(2) -0.0447(2) 1.1802(2) 0.0438(8) Uani 1 1 d . . .
H49 H 0.8546 -0.1111 1.2242 0.053 Uiso 1 1 calc R . .
C50 C 0.7534(2) -0.0029(2) 1.1689(2) 0.0405(7) Uani 1 1 d . . .
H50 H 0.6994 -0.0405 1.2051 0.049 Uiso 1 1 calc R . .
C51 C 0.7390(2) 0.0936(2) 1.1052(2) 0.0354(7) Uani 1 1 d . . .
H51 H 0.6754 0.1221 1.0972 0.042 Uiso 1 1 calc R . .
C52 C 0.70167(19) 0.2886(2) 0.9189(2) 0.0326(6) Uani 1 1 d . . .
C53 C 0.7023(2) 0.2210(3) 0.8787(2) 0.0416(7) Uani 1 1 d . . .
H53 H 0.7535 0.1696 0.8809 0.050 Uiso 1 1 calc R . .
C54 C 0.6276(2) 0.2299(3) 0.8357(3) 0.0492(8) Uani 1 1 d . . .
H54 H 0.6278 0.1848 0.8077 0.059 Uiso 1 1 calc R . .
C55 C 0.5532(2) 0.3037(3) 0.8334(3) 0.0504(9) Uani 1 1 d . . .
H55 H 0.5025 0.3096 0.8034 0.061 Uiso 1 1 calc R . .
C56 C 0.5515(2) 0.3692(3) 0.8743(3) 0.0504(9) Uani 1 1 d . . .
H56 H 0.4993 0.4195 0.8732 0.060 Uiso 1 1 calc R . .
C57 C 0.6261(2) 0.3620(2) 0.9172(3) 0.0421(7) Uani 1 1 d . . .
H57 H 0.6251 0.4074 0.9453 0.050 Uiso 1 1 calc R . .
C1S C 0.6449(3) 0.5256(3) 0.3813(3) 0.0519(9) Uani 1 1 d . . .
H1S H 0.6912 0.5342 0.4090 0.062 Uiso 1 1 calc R . .
C2S C 0.5263(3) 0.4244(3) 0.3971(3) 0.0672(11) Uani 1 1 d . . .
H2S1 H 0.4620 0.4304 0.4398 0.101 Uiso 1 1 d R . .
H2S2 H 0.5410 0.3575 0.3985 0.101 Uiso 1 1 d R . .
H2S3 H 0.5267 0.4715 0.3297 0.101 Uiso 1 1 d R . .
C3S C 0.6144(3) 0.3744(3) 0.5272(4) 0.0767(13) Uani 1 1 d . . .
H3S1 H 0.6644 0.3951 0.5437 0.115 Uiso 1 1 d R . .
H3S2 H 0.6356 0.3092 0.5249 0.115 Uiso 1 1 d R . .
H3S3 H 0.5534 0.3714 0.5774 0.115 Uiso 1 1 d R . .
C4S C 0.6829(4) 0.7486(3) 0.4160(4) 0.0450(14) Uani 0.60 1 d P B .
H4S1 H 0.7321 0.7799 0.3565 0.067 Uiso 0.60 1 calc PR . .
H4S2 H 0.6365 0.7993 0.4334 0.067 Uiso 0.60 1 calc PR . .
H4S3 H 0.6482 0.7071 0.4042 0.067 Uiso 0.60 1 calc PR . .
C5S C 0.7304(4) 0.6879(4) 0.4968(5) 0.0493(15) Uani 0.60 1 d PD . .
H5S1 H 0.7840 0.7224 0.4920 0.059 Uiso 0.60 1 calc PR A 1
H5S2 H 0.6826 0.6806 0.5598 0.059 Uiso 0.60 1 calc PR A 1
O2SA O 0.7649(5) 0.6022(5) 0.4978(5) 0.0271(10) Uiso 0.30 1 d PD B 1
C6SA C 0.8414(10) 0.5530(11) 0.5493(11) 0.060(3) Uiso 0.30 1 d PD B 1
H6S1 H 0.9019 0.5390 0.5043 0.072 Uiso 0.30 1 calc PR B 1
H6S2 H 0.8552 0.5935 0.5794 0.072 Uiso 0.30 1 calc PR B 1
C7SA C 0.805(2) 0.4677(17) 0.6199(18) 0.141(6) Uiso 0.30 1 d PD B 1
H7S1 H 0.7356 0.4812 0.6472 0.211 Uiso 0.30 1 calc PR B 1
H7S2 H 0.8400 0.4413 0.6724 0.211 Uiso 0.30 1 calc PR B 1
H7S3 H 0.8131 0.4196 0.5906 0.211 Uiso 0.30 1 calc PR B 1
O2SB O 0.7928(5) 0.6075(5) 0.4773(5) 0.0271(10) Uiso 0.30 1 d PD B 2
C6SB C 0.8126(11) 0.5426(11) 0.5743(10) 0.060(3) Uiso 0.30 1 d PD B 2
H6S3 H 0.7523 0.5237 0.6263 0.072 Uiso 0.30 1 calc PR B 2
H6S4 H 0.8541 0.5712 0.5946 0.072 Uiso 0.30 1 calc PR B 2
C7SB C 0.8654(19) 0.4606(17) 0.545(2) 0.141(6) Uiso 0.30 1 d PD B 2
H7S4 H 0.8183 0.4212 0.5470 0.211 Uiso 0.30 1 calc PR B 2
H7S5 H 0.9065 0.4191 0.5908 0.211 Uiso 0.30 1 calc PR B 2
H7S6 H 0.9062 0.4872 0.4784 0.211 Uiso 0.30 1 calc PR B 2
N1 N 0.65978(15) 0.87849(16) 0.80823(16) 0.0251(5) Uani 1 1 d . . .
N2 N 0.65673(16) 1.02320(17) 0.63027(16) 0.0291(5) Uani 1 1 d . . .
N3 N 0.80515(15) 0.98286(17) 0.76914(16) 0.0272(5) Uani 1 1 d . . .
N4 N 0.78977(16) 0.69005(17) 0.82215(17) 0.0297(5) Uani 1 1 d . . .
N1S N 0.5987(2) 0.4450(2) 0.4318(2) 0.0496(7) Uani 1 1 d . . .
Ni1 Ni 0.76573(2) 0.93475(3) 0.68382(2) 0.02630(12) Uani 1 1 d . . .
O1 O 0.6019(2) 1.15730(19) 0.50719(18) 0.0697(9) Uani 1 1 d . . .
O2 O 0.86940(14) 1.08784(15) 0.80440(15) 0.0369(5) Uani 1 1 d . . .
O3 O 0.85899(13) 0.82296(14) 0.68813(14) 0.0330(4) Uani 1 1 d . . .
O1S O 0.6339(2) 0.5896(2) 0.30299(19) 0.0665(8) Uani 1 1 d . . .
P1 P 0.79965(5) 0.27534(5) 0.97449(5) 0.02762(17) Uani 1 1 d . . .

loop_
_atom_site_aniso_label
_atom_site_aniso_U_11
_atom_site_aniso_U_22
_atom_site_aniso_U_33
_atom_site_aniso_U_23
_atom_site_aniso_U_13
_atom_site_aniso_U_12
C1 0.0209(12) 0.0291(14) 0.0334(14) -0.0146(12) -0.0088(10) -0.0010(10)
C2 0.0251(13) 0.0404(17) 0.0321(15) -0.0148(13) -0.0086(11) -0.0027(12)
C3 0.0222(13) 0.0474(18) 0.0412(16) -0.0256(15) -0.0079(12) 0.0017(12)
C4 0.0241(13) 0.0375(17) 0.0511(18) -0.0240(15) -0.0135(12) 0.0042(12)
C5 0.0305(14) 0.0309(15) 0.0399(16) -0.0123(13) -0.0142(12) 0.0011(12)
C6 0.0239(12) 0.0315(15) 0.0335(14) -0.0150(12) -0.0102(11) -0.0011(11)
C7 0.0455(17) 0.0336(17) 0.0351(16) -0.0117(14) -0.0137(13) 0.0047(13)
C8 0.0434(16) 0.0358(17) 0.0286(15) -0.0099(13) -0.0105(13) 0.0017(13)
C9 0.057(2) 0.081(3) 0.063(2) -0.044(2) -0.0314(19) 0.019(2)
C10 0.088(3) 0.051(2) 0.0351(19) -0.0074(17) -0.0011(18) -0.017(2)
C11 0.0458(17) 0.0389(18) 0.0343(16) -0.0173(14) -0.0095(13) 0.0044(14)
C12 0.0240(12) 0.0303(15) 0.0255(13) -0.0124(11) -0.0074(10) 0.0025(11)
C13 0.0285(13) 0.0276(14) 0.0309(14) -0.0118(12) -0.0057(11) -0.0009(11)
C14 0.0361(14) 0.0286(15) 0.0276(14) -0.0100(12) -0.0086(11) 0.0049(12)
C15 0.0340(14) 0.0379(17) 0.0329(15) -0.0176(13) -0.0160(12) 0.0090(12)
C16 0.0256(13) 0.0350(16) 0.0379(16) -0.0165(13) -0.0119(11) 0.0011(11)
C17 0.0211(12) 0.0263(14) 0.0302(14) -0.0115(11) -0.0078(10) 0.0036(10)
C18 0.0212(12) 0.0266(14) 0.0386(15) -0.0152(12) -0.0098(11) 0.0032(10)
C19 0.0271(13) 0.0278(15) 0.0375(15) -0.0120(12) -0.0033(11) -0.0054(11)
C20 0.065(2) 0.041(2) 0.048(2) -0.0022(17) -0.0008(18) 0.0147(18)
C21 0.063(2) 0.0385(19) 0.0357(17) -0.0142(15) 0.0011(15) -0.0143(16)
C22 0.057(2) 0.115(4) 0.058(2) -0.043(3) 0.0121(19) -0.051(3)
C23 0.0274(13) 0.0310(15) 0.0250(13) -0.0086(11) -0.0036(10) -0.0096(11)
C24 0.0282(14) 0.0394(17) 0.0457(18) -0.0148(14) -0.0109(13) -0.0050(12)
C25 0.0390(17) 0.047(2) 0.064(2) -0.0196(17) -0.0243(16) -0.0102(15)
C26 0.054(2) 0.0399(19) 0.060(2) -0.0190(17) -0.0254(17) -0.0126(16)
C27 0.0467(17) 0.0305(16) 0.0454(18) -0.0128(14) -0.0191(14) -0.0050(13)
C28 0.0319(14) 0.0290(15) 0.0267(14) -0.0085(12) -0.0079(11) -0.0056(11)
C29 0.0300(13) 0.0254(14) 0.0282(14) -0.0101(12) -0.0080(11) 0.0010(11)
C30 0.0263(13) 0.0306(15) 0.0383(16) -0.0126(13) -0.0072(11) -0.0002(11)
C31 0.0316(16) 0.0411(19) 0.092(3) -0.0238(19) -0.0234(17) -0.0007(14)
C32 0.0365(16) 0.046(2) 0.0486(19) -0.0058(16) -0.0212(14) -0.0034(14)
C33 0.0447(19) 0.071(3) 0.052(2) -0.030(2) -0.0139(16) 0.0242(18)
C34 0.0235(12) 0.0292(15) 0.0338(15) -0.0127(12) -0.0085(11) -0.0007(11)
C35 0.0345(14) 0.0301(15) 0.0345(15) -0.0111(13) -0.0098(12) -0.0025(12)
C36 0.0430(17) 0.0434(19) 0.0336(16) -0.0163(14) -0.0091(13) -0.0022(14)
C37 0.0369(16) 0.0403(18) 0.0514(19) -0.0268(16) -0.0091(14) 0.0004(13)
C38 0.0359(15) 0.0309(16) 0.0463(18) -0.0158(14) -0.0105(13) -0.0022(12)
C39 0.0316(14) 0.0345(16) 0.0346(15) -0.0103(13) -0.0097(12) -0.0026(12)
C40 0.0270(13) 0.0279(15) 0.0365(15) -0.0094(12) -0.0067(11) -0.0032(11)
C41 0.0287(14) 0.0391(17) 0.0446(17) -0.0170(14) -0.0111(12) -0.0021(12)
C42 0.0314(15) 0.0407(18) 0.061(2) -0.0181(16) -0.0111(14) -0.0067(13)
C43 0.0395(17) 0.047(2) 0.058(2) -0.0208(18) 0.0062(15) -0.0136(15)
C44 0.057(2) 0.082(3) 0.054(2) -0.039(2) 0.0127(18) -0.028(2)
C45 0.0510(19) 0.066(2) 0.049(2) -0.0317(19) 0.0039(16) -0.0260(18)
C46 0.0281(13) 0.0308(15) 0.0339(15) -0.0145(12) -0.0097(11) -0.0031(11)
C47 0.0292(14) 0.0354(17) 0.0502(18) -0.0107(14) -0.0133(13) -0.0051(12)
C48 0.0364(16) 0.0370(18) 0.061(2) -0.0096(16) -0.0215(15) 0.0010(14)
C49 0.0534(19) 0.0304(17) 0.0493(19) -0.0078(15) -0.0246(16) -0.0062(14)
C50 0.0434(17) 0.0383(18) 0.0417(17) -0.0094(14) -0.0131(14) -0.0170(14)
C51 0.0297(14) 0.0382(17) 0.0395(16) -0.0132(14) -0.0110(12) -0.0056(12)
C52 0.0260(13) 0.0376(16) 0.0347(15) -0.0120(13) -0.0101(11) -0.0046(12)
C53 0.0318(15) 0.055(2) 0.0464(18) -0.0284(16) -0.0088(13) -0.0027(14)
C54 0.0423(18) 0.070(2) 0.0460(19) -0.0286(18) -0.0095(15) -0.0153(17)
C55 0.0374(17) 0.062(2) 0.052(2) -0.0096(18) -0.0221(15) -0.0152(16)
C56 0.0345(16) 0.0419(19) 0.073(2) -0.0137(18) -0.0251(16) -0.0008(14)
C57 0.0334(15) 0.0381(18) 0.059(2) -0.0191(16) -0.0186(14) -0.0013(13)
C1S 0.054(2) 0.051(2) 0.055(2) -0.0261(19) -0.0071(17) -0.0089(17)
C2S 0.056(2) 0.076(3) 0.082(3) -0.045(2) -0.004(2) -0.018(2)
C3S 0.079(3) 0.045(2) 0.086(3) -0.004(2) -0.029(3) 0.002(2)
C4S 0.050(3) 0.015(2) 0.074(4) -0.009(2) -0.033(3) -0.003(2)
C5S 0.048(3) 0.061(4) 0.065(4) -0.045(3) -0.032(3) 0.015(3)
N1 0.0222(10) 0.0265(12) 0.0266(11) -0.0094(9) -0.0075(9) -0.0016(9)
N2 0.0285(11) 0.0289(12) 0.0279(12) -0.0102(10) -0.0071(9) -0.0001(9)
N3 0.0222(10) 0.0287(12) 0.0298(12) -0.0107(10) -0.0068(9) -0.0013(9)
N4 0.0293(11) 0.0276(12) 0.0333(12) -0.0116(10) -0.0108(10) -0.0006(9)
N1S 0.0500(16) 0.0407(16) 0.0581(18) -0.0182(14) -0.0126(14) -0.0065(13)
Ni1 0.02402(18) 0.0269(2) 0.02627(19) -0.00923(15) -0.00583(13) -0.00150(13)
O1 0.108(2) 0.0474(15) 0.0400(14) -0.0151(12) -0.0309(14) 0.0365(15)
O2 0.0398(11) 0.0346(11) 0.0428(12) -0.0184(10) -0.0138(9) -0.0038(9)
O3 0.0301(10) 0.0299(11) 0.0307(10) -0.0077(9) -0.0046(8) 0.0015(8)
O1S 0.095(2) 0.0579(17) 0.0428(15) -0.0152(13) -0.0086(14) -0.0202(15)
P1 0.0229(3) 0.0290(4) 0.0320(4) -0.0120(3) -0.0083(3) -0.0017(3)

loop_
_atom_type_symbol
_atom_type_description
_atom_type_scat_dispersion_real
_atom_type_scat_dispersion_imag
_atom_type_scat_source
C C 0.0033 0.0016 'International Tables Vol C Tables 4.2.6.8 and 6.1.1.4'
H H 0.0000 0.0000 'International Tables Vol C Tables 4.2.6.8 and 6.1.1.4'
N N 0.0061 0.0033 'International Tables Vol C Tables 4.2.6.8 and 6.1.1.4'
O O 0.0106 0.0060 'International Tables Vol C Tables 4.2.6.8 and 6.1.1.4'
P P 0.1023 0.0942 'International Tables Vol C Tables 4.2.6.8 and 6.1.1.4'
Ni Ni 0.3393 1.1124 'International Tables Vol C Tables 4.2.6.8 and 6.1.1.4'

loop_
_geom_angle_atom_site_label_1
_geom_angle_atom_site_label_2
_geom_angle_atom_site_label_3
_geom_angle
C2 C1 C6 122.1(2)
C2 C1 N1 120.2(2)
C6 C1 N1 117.6(2)
C3 C2 C1 119.9(3)
C3 C2 H2 120.1
C1 C2 H2 120.1
C4 C3 C2 119.0(3)
C4 C3 H3 120.5
C2 C3 H3 120.5
C3 C4 C5 121.5(3)
C3 C4 H4 119.3
C5 C4 H4 119.3
C4 C5 C6 121.0(3)
C4 C5 H5 119.5
C6 C5 H5 119.5
N2 C6 C1 115.8(2)
N2 C6 C5 127.7(3)
C1 C6 C5 116.5(2)
O1 C7 N2 125.4(3)
O1 C7 C8 117.0(3)
N2 C7 C8 117.5(2)
C11 C8 C10 109.2(3)
C11 C8 C9 108.0(3)
C10 C8 C9 109.6(3)
C11 C8 C7 115.4(2)
C10 C8 C7 108.6(3)
C9 C8 C7 105.9(3)
C8 C9 H9A 109.4
C8 C9 H9B 109.3
H9A C9 H9B 109.5
C8 C9 H9C 109.7
H9A C9 H9C 109.5
H9B C9 H9C 109.5
C8 C10 H10A 109.6
C8 C10 H10B 109.4
H10A C10 H10B 109.5
C8 C10 H10C 109.4
H10A C10 H10C 109.5
H10B C10 H10C 109.5
C8 C11 H11A 109.4
C8 C11 H11B 109.5
H11A C11 H11B 109.5
C8 C11 H11C 109.5
H11A C11 H11C 109.5
H11B C11 H11C 109.5
C13 C12 C17 122.8(2)
C13 C12 N1 121.9(2)
C17 C12 N1 115.3(2)
C12 C13 C14 119.8(3)
C12 C13 H13 120.1
C14 C13 H13 120.1
C15 C14 C13 118.7(3)
C15 C14 H14 120.7
C13 C14 H14 120.7
C14 C15 C16 121.8(3)
C14 C15 H15 119.1
C16 C15 H15 119.1
C15 C16 C17 120.7(3)
C15 C16 H16 119.7
C17 C16 H16 119.7
C12 C17 N3 116.3(2)
C12 C17 C16 116.1(2)
N3 C17 C16 127.4(2)
O2 C18 N3 125.4(3)
O2 C18 C19 117.1(2)
N3 C18 C19 117.4(2)
C21 C19 C20 109.8(3)
C21 C19 C22 107.5(3)
C20 C19 C22 109.8(3)
C21 C19 C18 113.8(2)
C20 C19 C18 107.4(2)
C22 C19 C18 108.5(3)
C19 C20 H20A 109.4
C19 C20 H20B 109.4
H20A C20 H20B 109.5
C19 C20 H20C 109.6
H20A C20 H20C 109.5
H20B C20 H20C 109.5
C19 C21 H21A 109.4
C19 C21 H21B 109.5
H21A C21 H21B 109.5
C19 C21 H21C 109.5
H21A C21 H21C 109.5
H21B C21 H21C 109.5
C19 C22 H22A 109.6
C19 C22 H22B 109.6
H22A C22 H22B 109.5
C19 C22 H22C 109.2
H22A C22 H22C 109.5
H22B C22 H22C 109.5
C24 C23 C28 120.1(3)
C24 C23 N1 119.0(3)
C28 C23 N1 120.6(2)
C25 C24 C23 121.1(3)
C25 C24 H24 119.5
C23 C24 H24 119.5
C26 C25 C24 119.8(3)
C26 C25 H25 120.1
C24 C25 H25 120.1
C25 C26 C27 119.4(3)
C25 C26 H26 120.3
C27 C26 H26 120.3
C26 C27 C28 122.6(3)
C26 C27 H27 118.7
C28 C27 H27 118.7
C27 C28 C23 116.9(3)
C27 C28 N4 115.3(3)
C23 C28 N4 127.6(2)
N4 C29 O3 127.3(2)
N4 C29 C30 118.4(2)
O3 C29 C30 114.1(2)
C32 C30 C33 109.8(3)
C32 C30 C31 108.4(3)
C33 C30 C31 109.4(3)
C32 C30 C29 112.4(2)
C33 C30 C29 107.7(2)
C31 C30 C29 109.1(2)
C30 C31 H31A 109.5
C30 C31 H31B 109.5
H31A C31 H31B 109.5
C30 C31 H31C 109.5
H31A C31 H31C 109.5
H31B C31 H31C 109.5
C30 C32 H32A 109.4
C30 C32 H32B 109.5
H32A C32 H32B 109.5
C30 C32 H32C 109.5
H32A C32 H32C 109.5
H32B C32 H32C 109.5
C30 C33 H33A 109.5
C30 C33 H33B 109.5
H33A C33 H33B 109.5
C30 C33 H33C 109.4
H33A C33 H33C 109.5
H33B C33 H33C 109.5
C35 C34 C39 119.5(3)
C35 C34 P1 120.8(2)
C39 C34 P1 119.6(2)
C36 C35 C34 119.6(3)
C36 C35 H35 120.2
C34 C35 H35 120.2
C37 C36 C35 120.4(3)
C37 C36 H36 119.8
C35 C36 H36 119.8
C36 C37 C38 119.9(3)
C36 C37 H37 120.0
C38 C37 H37 120.0
C39 C38 C37 120.2(3)
C39 C38 H38 119.9
C37 C38 H38 119.9
C38 C39 C34 120.3(3)
C38 C39 H39 119.9
C34 C39 H39 119.9
C45 C40 C41 119.4(3)
C45 C40 P1 121.2(2)
C41 C40 P1 119.2(2)
C42 C41 C40 120.3(3)
C42 C41 H41 119.9
C40 C41 H41 119.9
C43 C42 C41 120.3(3)
C43 C42 H42 119.9
C41 C42 H42 119.9
C42 C43 C44 119.9(3)
C42 C43 H43 120.0
C44 C43 H43 120.0
C43 C44 C45 120.6(3)
C43 C44 H44 119.7
C45 C44 H44 119.7
C40 C45 C44 119.4(3)
C40 C45 H45 120.3
C44 C45 H45 120.3
C47 C46 C51 119.8(3)
C47 C46 P1 120.3(2)
C51 C46 P1 119.8(2)
C48 C47 C46 119.7(3)
C48 C47 H47 120.1
C46 C47 H47 120.1
C49 C48 C47 120.0(3)
C49 C48 H48 120.0
C47 C48 H48 120.0
C50 C49 C48 120.4(3)
C50 C49 H49 119.8
C48 C49 H49 119.8
C49 C50 C51 120.4(3)
C49 C50 H50 119.8
C51 C50 H50 119.8
C50 C51 C46 119.6(3)
C50 C51 H51 120.2
C46 C51 H51 120.2
C57 C52 C53 120.1(3)
C57 C52 P1 121.4(2)
C53 C52 P1 118.5(2)
C54 C53 C52 119.3(3)
C54 C53 H53 120.3
C52 C53 H53 120.3
C55 C54 C53 120.2(3)
C55 C54 H54 119.9
C53 C54 H54 119.9
C54 C55 C56 120.6(3)
C54 C55 H55 119.7
C56 C55 H55 119.7
C55 C56 C57 120.2(3)
C55 C56 H56 119.9
C57 C56 H56 119.9
C52 C57 C56 119.6(3)
C52 C57 H57 120.2
C56 C57 H57 120.2
O1S C1S N1S 126.4(4)
O1S C1S H1S 116.8
N1S C1S H1S 116.8
N1S C2S H2S1 109.2
N1S C2S H2S2 109.6
H2S1 C2S H2S2 109.5
N1S C2S H2S3 109.7
H2S1 C2S H2S3 109.5
H2S2 C2S H2S3 109.5
N1S C3S H3S1 109.4
N1S C3S H3S2 109.6
H3S1 C3S H3S2 109.5
N1S C3S H3S3 109.4
H3S1 C3S H3S3 109.5
H3S2 C3S H3S3 109.5
C5S C4S H4S1 109.5
C5S C4S H4S2 109.5
H4S1 C4S H4S2 109.5
C5S C4S H4S3 109.5
H4S1 C4S H4S3 109.5
H4S2 C4S H4S3 109.5
O2SA C5S O2SB 17.0(4)
O2SA C5S C4S 113.9(5)
O2SB C5S C4S 110.9(5)
O2SA C5S H5S1 108.8
O2SB C5S H5S1 95.2
C4S C5S H5S1 108.8
O2SA C5S H5S2 108.8
O2SB C5S H5S2 123.9
C4S C5S H5S2 108.8
H5S1 C5S H5S2 107.7
C5S O2SA C6SA 116.5(8)
C7SA C6SA O2SA 104.0(15)
C7SA C6SA H6S1 110.9
O2SA C6SA H6S1 110.9
C7SA C6SA H6S2 110.9
O2SA C6SA H6S2 110.9
H6S1 C6SA H6S2 109.0
C5S O2SB C6SB 102.6(7)
O2SB C6SB C7SB 95.8(14)
O2SB C6SB H6S3 112.6
C7SB C6SB H6S3 112.6
O2SB C6SB H6S4 112.6
C7SB C6SB H6S4 112.6
H6S3 C6SB H6S4 110.1
C6SB C7SB H7S4 109.5
C6SB C7SB H7S5 109.5
H7S4 C7SB H7S5 109.5
C6SB C7SB H7S6 109.5
H7S4 C7SB H7S6 109.5
H7S5 C7SB H7S6 109.5
C12 N1 C23 117.6(2)
C12 N1 C1 109.9(2)
C23 N1 C1 116.0(2)
C12 N1 Ni1 104.30(15)
C23 N1 Ni1 104.46(15)
C1 N1 Ni1 102.45(15)
C7 N2 C6 121.3(2)
C7 N2 Ni1 130.58(19)
C6 N2 Ni1 106.96(16)
C18 N3 C17 120.8(2)
C18 N3 Ni1 130.46(19)
C17 N3 Ni1 108.65(17)
C29 N4 C28 121.8(2)
C1S N1S C2S 121.6(3)
C1S N1S C3S 122.2(3)
C2S N1S C3S 116.1(3)
O3 Ni1 N2 148.45(9)
O3 Ni1 N3 101.30(9)
N2 Ni1 N3 110.16(9)
O3 Ni1 N1 102.78(8)
N2 Ni1 N1 84.25(9)
N3 Ni1 N1 82.16(9)
C29 O3 Ni1 123.96(17)
C46 P1 C34 110.37(13)
C46 P1 C52 108.20(13)
C34 P1 C52 109.27(13)
C46 P1 C40 108.81(13)
C34 P1 C40 107.33(13)
C52 P1 C40 112.87(13)

loop_
_geom_bond_atom_site_label_1
_geom_bond_atom_site_label_2
_geom_bond_distance
C1 C2 1.390(4)
C1 C6 1.404(4)
C1 N1 1.472(3)
C2 C3 1.390(4)
C2 H2 0.9500
C3 C4 1.378(4)
C3 H3 0.9500
C4 C5 1.384(4)
C4 H4 0.9500
C5 C6 1.409(4)
C5 H5 0.9500
C6 N2 1.400(3)
C7 O1 1.232(4)
C7 N2 1.357(4)
C7 C8 1.548(4)
C8 C11 1.516(4)
C8 C10 1.533(5)
C8 C9 1.536(5)
C9 H9A 0.9800
C9 H9B 0.9800
C9 H9C 0.9800
C10 H10A 0.9800
C10 H10B 0.9800
C10 H10C 0.9800
C11 H11A 0.9800
C11 H11B 0.9800
C11 H11C 0.9800
C12 C13 1.381(4)
C12 C17 1.404(4)
C12 N1 1.460(3)
C13 C14 1.386(4)
C13 H13 0.9500
C14 C15 1.381(4)
C14 H14 0.9500
C15 C16 1.382(4)
C15 H15 0.9500
C16 C17 1.410(4)
C16 H16 0.9500
C17 N3 1.409(3)
C18 O2 1.252(3)
C18 N3 1.346(3)
C18 C19 1.543(4)
C19 C21 1.505(4)
C19 C20 1.522(4)
C19 C22 1.524(4)
C20 H20A 0.9799
C20 H20B 0.9800
C20 H20C 0.9800
C21 H21A 0.9800
C21 H21B 0.9800
C21 H21C 0.9800
C22 H22A 0.9799
C22 H22B 0.9801
C22 H22C 0.9800
C23 C24 1.391(4)
C23 C28 1.410(4)
C23 N1 1.463(3)
C24 C25 1.384(4)
C24 H24 0.9500
C25 C26 1.374(5)
C25 H25 0.9500
C26 C27 1.384(4)
C26 H26 0.9500
C27 C28 1.399(4)
C27 H27 0.9500
C28 N4 1.411(3)
C29 N4 1.290(4)
C29 O3 1.302(3)
C29 C30 1.534(4)
C30 C32 1.517(4)
C30 C33 1.529(4)
C30 C31 1.533(4)
C31 H31A 0.9801
C31 H31B 0.9800
C31 H31C 0.9800
C32 H32A 0.9800
C32 H32B 0.9800
C32 H32C 0.9800
C33 H33A 0.9801
C33 H33B 0.9800
C33 H33C 0.9800
C34 C35 1.391(4)
C34 C39 1.399(4)
C34 P1 1.792(3)
C35 C36 1.389(4)
C35 H35 0.9500
C36 C37 1.381(5)
C36 H36 0.9500
C37 C38 1.387(4)
C37 H37 0.9500
C38 C39 1.373(4)
C38 H38 0.9500
C39 H39 0.9500
C40 C45 1.378(4)
C40 C41 1.388(4)
C40 P1 1.803(3)
C41 C42 1.383(4)
C41 H41 0.9500
C42 C43 1.365(5)
C42 H42 0.9500
C43 C44 1.372(5)
C43 H43 0.9500
C44 C45 1.396(5)
C44 H44 0.9500
C45 H45 0.9500
C46 C47 1.392(4)
C46 C51 1.393(4)
C46 P1 1.789(3)
C47 C48 1.386(4)
C47 H47 0.9500
C48 C49 1.379(5)
C48 H48 0.9500
C49 C50 1.375(4)
C49 H49 0.9500
C50 C51 1.381(4)
C50 H50 0.9500
C51 H51 0.9500
C52 C57 1.381(4)
C52 C53 1.401(4)
C52 P1 1.802(3)
C53 C54 1.385(4)
C53 H53 0.9500
C54 C55 1.373(5)
C54 H54 0.9500
C55 C56 1.376(5)
C55 H55 0.9500
C56 C57 1.389(4)
C56 H56 0.9500
C57 H57 0.9500
C1S O1S 1.216(4)
C1S N1S 1.327(5)
C1S H1S 0.9500
C2S N1S 1.447(5)
C2S H2S1 0.9800
C2S H2S2 0.9800
C2S H2S3 0.9800
C3S N1S 1.458(5)
C3S H3S1 0.9800
C3S H3S2 0.9800
C3S H3S3 0.9800
C4S C5S 1.464(7)
C4S H4S1 0.9800
C4S H4S2 0.9800
C4S H4S3 0.9800
C5S O2SA 1.280(8)
C5S O2SB 1.438(8)
C5S H5S1 0.9900
C5S H5S2 0.9900
O2SA C6SA 1.443(13)
C6SA C7SA 1.369(17)
C6SA H6S1 0.9900
C6SA H6S2 0.9900
C7SA H7S1 0.9800
C7SA H7S2 0.9800
C7SA H7S3 0.9800
O2SB C6SB 1.477(13)
C6SB C7SB 1.481(17)
C6SB H6S3 0.9900
C6SB H6S4 0.9900
C7SB H7S4 0.9800
C7SB H7S5 0.9800
C7SB H7S6 0.9800
N1 Ni1 2.043(2)
N2 Ni1 1.976(2)
N3 Ni1 2.009(2)
Ni1 O3 1.9167(19)

loop_
_geom_torsion_atom_site_label_1
_geom_torsion_atom_site_label_2
_geom_torsion_atom_site_label_3
_geom_torsion_atom_site_label_4
_geom_torsion
C6 C1 C2 C3 -1.8(4)
N1 C1 C2 C3 178.0(2)
C1 C2 C3 C4 0.6(4)
C2 C3 C4 C5 0.3(4)
C3 C4 C5 C6 0.0(4)
C2 C1 C6 N2 -176.6(2)
N1 C1 C6 N2 3.6(3)
C2 C1 C6 C5 2.0(4)
N1 C1 C6 C5 -177.8(2)
C4 C5 C6 N2 177.4(3)
C4 C5 C6 C1 -1.1(4)
O1 C7 C8 C11 -176.4(3)
N2 C7 C8 C11 1.2(4)
O1 C7 C8 C10 60.7(4)
N2 C7 C8 C10 -121.7(3)
O1 C7 C8 C9 -57.0(4)
N2 C7 C8 C9 120.6(3)
C17 C12 C13 C14 0.2(4)
N1 C12 C13 C14 -176.7(2)
C12 C13 C14 C15 2.0(4)
C13 C14 C15 C16 -1.3(4)
C14 C15 C16 C17 -1.5(4)
C13 C12 C17 N3 172.1(2)
N1 C12 C17 N3 -10.8(3)
C13 C12 C17 C16 -2.9(4)
N1 C12 C17 C16 174.2(2)
C15 C16 C17 C12 3.5(4)
C15 C16 C17 N3 -170.9(3)
O2 C18 C19 C21 152.3(3)
N3 C18 C19 C21 -29.4(3)
O2 C18 C19 C20 -85.9(3)
N3 C18 C19 C20 92.4(3)
O2 C18 C19 C22 32.8(4)
N3 C18 C19 C22 -149.0(3)
C28 C23 C24 C25 0.9(4)
N1 C23 C24 C25 174.8(3)
C23 C24 C25 C26 1.2(5)
C24 C25 C26 C27 -1.2(5)
C25 C26 C27 C28 -0.9(5)
C26 C27 C28 C23 2.9(5)
C26 C27 C28 N4 178.5(3)
C24 C23 C28 C27 -2.9(4)
N1 C23 C28 C27 -176.6(2)
C24 C23 C28 N4 -177.8(3)
N1 C23 C28 N4 8.5(4)
N4 C29 C30 C32 -9.0(4)
O3 C29 C30 C32 174.6(3)
N4 C29 C30 C33 112.0(3)
O3 C29 C30 C33 -64.3(3)
N4 C29 C30 C31 -129.3(3)
O3 C29 C30 C31 54.4(3)
C39 C34 C35 C36 0.7(4)
P1 C34 C35 C36 -179.3(2)
C34 C35 C36 C37 -0.1(4)
C35 C36 C37 C38 0.0(5)
C36 C37 C38 C39 -0.4(4)
C37 C38 C39 C34 0.9(4)
C35 C34 C39 C38 -1.1(4)
P1 C34 C39 C38 178.8(2)
C45 C40 C41 C42 2.4(5)
P1 C40 C41 C42 177.5(2)
C40 C41 C42 C43 -0.7(5)
C41 C42 C43 C44 -1.4(6)
C42 C43 C44 C45 1.8(6)
C41 C40 C45 C44 -2.0(5)
P1 C40 C45 C44 -177.0(3)
C43 C44 C45 C40 -0.1(6)
C51 C46 C47 C48 -0.1(5)
P1 C46 C47 C48 177.6(3)
C46 C47 C48 C49 -0.4(5)
C47 C48 C49 C50 0.4(5)
C48 C49 C50 C51 0.0(5)
C49 C50 C51 C46 -0.5(5)
C47 C46 C51 C50 0.6(4)
P1 C46 C51 C50 -177.2(2)
C57 C52 C53 C54 1.3(5)
P1 C52 C53 C54 180.0(3)
C52 C53 C54 C55 -0.6(5)
C53 C54 C55 C56 -0.5(5)
C54 C55 C56 C57 0.9(5)
C53 C52 C57 C56 -0.9(5)
P1 C52 C57 C56 -179.5(3)
C55 C56 C57 C52 -0.2(5)
O2SB C5S O2SA C6SA 74.4(18)
C4S C5S O2SA C6SA 157.8(8)
C5S O2SA C6SA C7SA 121.2(16)
O2SA C5S O2SB C6SB -62.4(18)
C4S C5S O2SB C6SB -165.9(8)
C5S O2SB C6SB C7SB 173.4(13)
C13 C12 N1 C23 -35.9(3)
C17 C12 N1 C23 147.0(2)
C13 C12 N1 C1 99.8(3)
C17 C12 N1 C1 -77.4(3)
C13 C12 N1 Ni1 -151.0(2)
C17 C12 N1 Ni1 31.8(2)
C24 C23 N1 C12 136.9(3)
C28 C23 N1 C12 -49.3(3)
C24 C23 N1 C1 3.9(3)
C28 C23 N1 C1 177.7(2)
C24 C23 N1 Ni1 -108.1(2)
C28 C23 N1 Ni1 65.7(3)
C2 C1 N1 C12 -48.0(3)
C6 C1 N1 C12 131.8(2)
C2 C1 N1 C23 88.5(3)
C6 C1 N1 C23 -91.7(3)
C2 C1 N1 Ni1 -158.4(2)
C6 C1 N1 Ni1 21.4(3)
O1 C7 N2 C6 18.8(5)
C8 C7 N2 C6 -158.6(3)
O1 C7 N2 Ni1 -147.4(3)
C8 C7 N2 Ni1 35.3(4)
C1 C6 N2 C7 163.0(3)
C5 C6 N2 C7 -15.5(4)
C1 C6 N2 Ni1 -28.0(3)
C5 C6 N2 Ni1 153.6(2)
O2 C18 N3 C17 -9.1(4)
C19 C18 N3 C17 172.9(2)
O2 C18 N3 Ni1 174.17(19)
C19 C18 N3 Ni1 -3.9(3)
C12 C17 N3 C18 165.4(2)
C16 C17 N3 C18 -20.2(4)
C12 C17 N3 Ni1 -17.1(3)
C16 C17 N3 Ni1 157.2(2)
O3 C29 N4 C28 3.2(4)
C30 C29 N4 C28 -172.5(2)
C27 C28 N4 C29 119.3(3)
C23 C28 N4 C29 -65.7(4)
O1S C1S N1S C2S -0.4(6)
O1S C1S N1S C3S -177.5(4)
C7 N2 Ni1 O3 -55.3(3)
C6 N2 Ni1 O3 137.04(18)
C7 N2 Ni1 N3 120.1(3)
C6 N2 Ni1 N3 -47.55(19)
C7 N2 Ni1 N1 -160.5(3)
C6 N2 Ni1 N1 31.90(18)
C18 N3 Ni1 O3 103.2(2)
C17 N3 Ni1 O3 -73.87(16)
C18 N3 Ni1 N2 -74.4(2)
C17 N3 Ni1 N2 108.57(16)
C18 N3 Ni1 N1 -155.2(2)
C17 N3 Ni1 N1 27.68(16)
C12 N1 Ni1 O3 68.13(17)
C23 N1 Ni1 O3 -55.93(16)
C1 N1 Ni1 O3 -177.28(14)
C12 N1 Ni1 N2 -143.06(17)
C23 N1 Ni1 N2 92.88(16)
C1 N1 Ni1 N2 -28.47(15)
C12 N1 Ni1 N3 -31.75(16)
C23 N1 Ni1 N3 -155.81(16)
C1 N1 Ni1 N3 82.84(15)
N4 C29 O3 Ni1 52.0(4)
C30 C29 O3 Ni1 -132.0(2)
N2 Ni1 O3 C29 -116.2(2)
N3 Ni1 O3 C29 68.2(2)
N1 Ni1 O3 C29 -16.2(2)
C47 C46 P1 C34 -94.0(3)
C51 C46 P1 C34 83.7(2)
C47 C46 P1 C52 146.5(2)
C51 C46 P1 C52 -35.8(3)
C47 C46 P1 C40 23.5(3)
C51 C46 P1 C40 -158.8(2)
C35 C34 P1 C46 -11.1(3)
C39 C34 P1 C46 169.0(2)
C35 C34 P1 C52 107.8(2)
C39 C34 P1 C52 -72.1(2)
C35 C34 P1 C40 -129.5(2)
C39 C34 P1 C40 50.6(2)
C57 C52 P1 C46 132.2(3)
C53 C52 P1 C46 -46.4(3)
C57 C52 P1 C34 12.0(3)
C53 C52 P1 C34 -166.7(2)
C57 C52 P1 C40 -107.4(3)
C53 C52 P1 C40 74.0(3)
C45 C40 P1 C46 82.3(3)
C41 C40 P1 C46 -92.7(3)
C45 C40 P1 C34 -158.2(3)
C41 C40 P1 C34 26.7(3)
C45 C40 P1 C52 -37.8(3)
C41 C40 P1 C52 147.2(2)
